data_4035149
loop_
_publ_author_name
'Banik, Ananya'
'Paira, Rupankar'
'Shaw, Bikash Kumar'
'Vijaykumar, Gonela'
'Mandal, Swadhin K.'

_publ_section_title
;
 Accessing Heterobiaryls through Transition-Metal-Free C-H
 Functionalization.
;
_journal_issue 6
_journal_name_full 'The Journal of organic chemistry'
_journal_page_first 3236
_journal_page_last 3244
_journal_paper_doi 10.1021/acs.joc.8b00140
_journal_volume 83
_journal_year 2018
_chemical_formula_moiety 'C14 H10 N O'
_chemical_formula_sum 'C14 H10 N O'
_chemical_formula_weight 208.24
_space_group_crystal_system monoclinic
_space_group_IT_number 14
_space_group_name_Hall '-P 2ybc'
_space_group_name_H-M_alt 'P 1 21/c 1'
_symmetry_Int_Tables_number 14
_atom_sites_solution_primary iterative
_audit_creation_date 2017-11-09
_audit_creation_method
;
Olex2 1.2
(compiled 2017.08.10 svn.r3458 for OlexSys, GUI svn.r5381)
;
_cell_angle_alpha 90
_cell_angle_beta 110.85(3)
_cell_angle_gamma 90
_cell_formula_units_Z 4
_cell_length_a 16.181(6)
_cell_length_b 4.4360(11)
_cell_length_c 15.689(4)
_cell_measurement_reflns_used 770
_cell_measurement_temperature 100.00(10)
_cell_measurement_theta_max 28.1570
_cell_measurement_theta_min 2.6010
_cell_volume 1052.4(6)
_computing_cell_refinement 'CrysAlisPro 1.171.38.41 (Rigaku OD, 2015)'
_computing_data_collection 'CrysAlisPro 1.171.38.41 (Rigaku OD, 2015)'
_computing_data_reduction 'CrysAlisPro 1.171.38.41 (Rigaku OD, 2015)'
_computing_molecular_graphics 'Olex2 (Dolomanov et al., 2009)'
_computing_publication_material 'Olex2 (Dolomanov et al., 2009)'
_computing_structure_refinement 'olex2.refine (Bourhis et al., 2015)'
_computing_structure_solution
;
Superflip (Palatinus & Chapuis, 2007;Palatinus & van der Lee, 2008;
Palatinus et al., 2012)
;
_diffrn_ambient_environment N~2~
_diffrn_ambient_temperature 100.00(10)
_diffrn_detector 'CCD plate'
_diffrn_detector_area_resol_mean 7.9580
_diffrn_detector_type Eos
_diffrn_measured_fraction_theta_full 0.7799
_diffrn_measured_fraction_theta_max 0.7799
_diffrn_measurement_details
;
List of Runs (angles in degrees, time in seconds):

  # Type    Start    End  Width  t~exp~   \w     \q     \k     \f   Frames
--------------------------------------------------------------------------
  1  \w    -14.00  63.00   1.00  140.47    --   28.08 -99.00  30.00   77
  2  \w     68.00 108.00   1.00  140.47    --   28.08 178.00 -60.00   40
  3  \w    -25.00  82.00   1.00  140.47    --   28.08 -19.00  30.00  107
;
_diffrn_measurement_device 'four-circle diffractometer'
_diffrn_measurement_device_type 'SuperNova, Dual, Cu at zero, Eos'
_diffrn_measurement_method '\w scans'
_diffrn_orient_matrix_type 'CrysAlisPro convention (1999,Acta A55,543-557)'
_diffrn_orient_matrix_UB_11 -0.0411745000
_diffrn_orient_matrix_UB_12 0.0729085000
_diffrn_orient_matrix_UB_13 -0.0097173000
_diffrn_orient_matrix_UB_21 0.0213115000
_diffrn_orient_matrix_UB_22 0.1427500000
_diffrn_orient_matrix_UB_23 0.0053560000
_diffrn_orient_matrix_UB_31 -0.0062211000
_diffrn_orient_matrix_UB_32 0.0016379000
_diffrn_orient_matrix_UB_33 -0.0472063000
_diffrn_radiation_monochromator mirror
_diffrn_radiation_probe x-ray
_diffrn_radiation_type 'Mo K\a'
_diffrn_radiation_wavelength 0.71073
_diffrn_reflns_av_R_equivalents 0.1076
_diffrn_reflns_av_unetI/netI 0.1687
_diffrn_reflns_limit_h_max 20
_diffrn_reflns_limit_h_min -18
_diffrn_reflns_limit_k_max 5
_diffrn_reflns_limit_k_min -4
_diffrn_reflns_limit_l_max 8
_diffrn_reflns_limit_l_min -20
_diffrn_reflns_number 3256
_diffrn_reflns_theta_full 28.3037
_diffrn_reflns_theta_max 28.30
_diffrn_reflns_theta_min 2.62
_diffrn_source 'micro-focus sealed X-ray tube'
_diffrn_source_type 'SuperNova (Mo) X-ray Source'
_exptl_absorpt_coefficient_mu 0.083
_exptl_absorpt_correction_T_max 1.00000
_exptl_absorpt_correction_T_min 0.32585
_exptl_absorpt_correction_type multi-scan
_exptl_absorpt_process_details
;
CrysAlisPro 1.171.38.41 (Rigaku Oxford Diffraction, 2015)
Empirical absorption correction using spherical harmonics,
 implemented in SCALE3 ABSPACK scaling algorithm.
;
_exptl_crystal_colour 'clear yellowish yellow'
_exptl_crystal_colour_lustre clear
_exptl_crystal_colour_modifier yellowish
_exptl_crystal_colour_primary yellow
_exptl_crystal_density_diffrn 1.3142
_exptl_crystal_description needle
_exptl_crystal_F_000 436.1959
_exptl_crystal_size_max 0.56
_exptl_crystal_size_mid 0.42
_exptl_crystal_size_min 0.32
_refine_diff_density_max 0.6143
_refine_diff_density_min -0.7675
_refine_diff_density_rms 0.1670
_refine_ls_d_res_high 0.7495
_refine_ls_d_res_low 7.7708
_refine_ls_extinction_expression Fc^*^=kFc[1+0.001xFc^2^\l^3^/sin(2\q)]^-1/4^
_refine_ls_goodness_of_fit_ref 0.7747
_refine_ls_hydrogen_treatment constr
_refine_ls_matrix_type full
_refine_ls_number_constraints 20
_refine_ls_number_parameters 74
_refine_ls_number_reflns 2034
_refine_ls_number_restraints 0
_refine_ls_restrained_S_all 0.7747
_refine_ls_R_factor_all 0.1802
_refine_ls_R_factor_gt 0.0887
_refine_ls_shift/su_max 0.0066
_refine_ls_shift/su_mean 0.0019
_refine_ls_structure_factor_coef Fsqd
_refine_ls_weighting_details 'w=1/[\s^2^(Fo^2^)+(0.2P)^2^] where P=(Fo^2^+2Fc^2^)/3'
_refine_ls_weighting_scheme calc
_refine_ls_wR_factor_gt 0.2296
_refine_ls_wR_factor_ref 0.3376
_reflns_Friedel_coverage 0.0
_reflns_limit_h_max 19
_reflns_limit_h_min -20
_reflns_limit_k_max 5
_reflns_limit_k_min 0
_reflns_limit_l_max 20
_reflns_limit_l_min 0
_reflns_number_gt 759
_reflns_number_total 2034
_reflns_threshold_expression I>=2u(I)
_cod_data_source_file jo8b00140_si_002.cif
_cod_data_source_block Ligand1
_cod_database_code 4035149
_chemical_oxdiff_formula 'C H N'
_reflns_odcompleteness_completeness 96.69
_reflns_odcompleteness_iscentric 1
_reflns_odcompleteness_theta 26.42
_olex2_refinement_description
;
1. Fixed Uiso
 At 1.2 times of:
  All C(H) groups, All C(H,H) groups, All N(H) groups
2. Uiso/Uaniso restraints and constraints
Uanis(C11) = Uanis(C10) = Uanis(C9) = Uanis(C8) = Uanis(C7) = Uanis(C6) =
Uanis(C5) = Uanis(C13) = Uanis(C4) = Uanis(C12) = Uanis(C3) = Uanis(C2) =
Uanis(C1)
3.a Secondary CH2 refined with riding coordinates:
 C14(H14a,H14b)
3.b Aromatic/amide H refined with riding coordinates:
 N1(H1), C9(H9), C6(H6), C3(H3), C7(H7), C5(H5), C10(H10), C2(H2)
;
_olex2_date_sample_data_collection 2016-02-11
_olex2_submission_special_instructions 'No special instructions were received'
_oxdiff_exptl_absorpt_empirical_details
;
Empirical correction (ABSPACK) includes:
- Absorption correction using spherical harmonics
- Frame scaling
;
_oxdiff_exptl_absorpt_empirical_full_max 3.180
_oxdiff_exptl_absorpt_empirical_full_min 0.271

loop_
_space_group_symop_id
_space_group_symop_operation_xyz
1 x,y,z
2 -x,y+1/2,-z+1/2
3 -x,-y,-z
4 x,-y-1/2,z-1/2

loop_
_atom_site_label
_atom_site_type_symbol
_atom_site_fract_x
_atom_site_fract_y
_atom_site_fract_z
_atom_site_U_iso_or_equiv
_atom_site_adp_type
_atom_site_occupancy
_atom_site_refinement_flags_posn
O1 O 0.84444(19) 0.5645(8) 0.25677(17) 0.0309(8) Uani 1.000000 .
N1 N 0.8961(2) 0.8857(8) 0.4049(2) 0.0280(9) Uani 1.000000 .
H1 H 0.9004(2) 0.8380(8) 0.3535(2) 0.0336(10) Uiso 1.000000 R
C1 C 0.8296(3) 0.7693(10) 0.4240(2) 0.0267(5) Uani 1.000000 .
C12 C 0.7698(3) 0.5616(10) 0.3627(2) 0.0267(5) Uani 1.000000 .
C8 C 0.6390(3) 0.2370(10) 0.3253(3) 0.0267(5) Uani 1.000000 .
C4 C 0.6830(3) 0.5362(10) 0.4639(2) 0.0267(5) Uani 1.000000 .
C9 C 0.6536(3) 0.1424(10) 0.2437(2) 0.0267(5) Uani 1.000000 .
H9 H 0.6156(3) 0.0028(10) 0.2050(2) 0.0321(6) Uiso 1.000000 R
C11 C 0.7830(3) 0.4658(10) 0.2797(2) 0.0267(5) Uani 1.000000 .
C6 C 0.5532(3) 0.2192(10) 0.4235(2) 0.0267(5) Uani 1.000000 .
H6 H 0.5051(3) 0.1463(10) 0.4364(2) 0.0321(6) Uiso 1.000000 R
C13 C 0.6980(3) 0.4458(10) 0.3842(2) 0.0267(5) Uani 1.000000 .
C14 C 0.9620(3) 1.0855(10) 0.4631(2) 0.0302(10) Uani 1.000000 .
H14a H 0.9867(3) 1.2049(10) 0.4262(2) 0.0362(12) Uiso 1.000000 R
H14b H 0.9342(3) 1.2226(10) 0.4930(2) 0.0362(12) Uiso 1.000000 R
C3 C 0.7452(3) 0.7390(10) 0.5241(2) 0.0267(5) Uani 1.000000 .
H3 H 0.7371(3) 0.7990(10) 0.5774(2) 0.0321(6) Uiso 1.000000 R
C7 C 0.5674(3) 0.1261(10) 0.3459(2) 0.0267(5) Uani 1.000000 .
H7 H 0.5290(3) -0.0119(10) 0.3069(2) 0.0321(6) Uiso 1.000000 R
C5 C 0.6109(3) 0.4208(10) 0.4817(2) 0.0267(5) Uani 1.000000 .
H5 H 0.6014(3) 0.4812(10) 0.5342(2) 0.0321(6) Uiso 1.000000 R
C10 C 0.7217(3) 0.2544(10) 0.2230(3) 0.0267(5) Uani 1.000000 .
H10 H 0.7289(3) 0.1908(10) 0.1696(3) 0.0321(6) Uiso 1.000000 R
C2 C 0.8156(3) 0.8472(10) 0.5061(2) 0.0267(5) Uani 1.000000 .
H2 H 0.8555(3) 0.9743(10) 0.5480(2) 0.0321(6) Uiso 1.000000 R

loop_
_atom_site_aniso_label
_atom_site_aniso_U_11
_atom_site_aniso_U_22
_atom_site_aniso_U_33
_atom_site_aniso_U_12
_atom_site_aniso_U_13
_atom_site_aniso_U_23
O1 0.0304(16) 0.046(2) 0.0182(14) -0.0022(14) 0.0106(12) -0.0040(12)
N1 0.0287(19) 0.035(2) 0.0122(16) 0.0011(17) -0.0025(14) 0.0021(14)
C1 0.0316(8) 0.0336(9) 0.0109(7) 0.0061(6) 0.0025(6) 0.0030(5)
C12 0.0316(8) 0.0336(9) 0.0109(7) 0.0061(6) 0.0025(6) 0.0030(5)
C8 0.0316(8) 0.0336(9) 0.0109(7) 0.0061(6) 0.0025(6) 0.0030(5)
C4 0.0316(8) 0.0336(9) 0.0109(7) 0.0061(6) 0.0025(6) 0.0030(5)
C9 0.0316(8) 0.0336(9) 0.0109(7) 0.0061(6) 0.0025(6) 0.0030(5)
C11 0.0316(8) 0.0336(9) 0.0109(7) 0.0061(6) 0.0025(6) 0.0030(5)
C6 0.0316(8) 0.0336(9) 0.0109(7) 0.0061(6) 0.0025(6) 0.0030(5)
C13 0.0316(8) 0.0336(9) 0.0109(7) 0.0061(6) 0.0025(6) 0.0030(5)
C14 0.034(2) 0.030(2) 0.018(2) -0.003(2) -0.0002(18) -0.0033(17)
C3 0.0316(8) 0.0336(9) 0.0109(7) 0.0061(6) 0.0025(6) 0.0030(5)
C7 0.0316(8) 0.0336(9) 0.0109(7) 0.0061(6) 0.0025(6) 0.0030(5)
C5 0.0316(8) 0.0336(9) 0.0109(7) 0.0061(6) 0.0025(6) 0.0030(5)
C10 0.0316(8) 0.0336(9) 0.0109(7) 0.0061(6) 0.0025(6) 0.0030(5)
C2 0.0316(8) 0.0336(9) 0.0109(7) 0.0061(6) 0.0025(6) 0.0030(5)

loop_
_atom_type_symbol
_atom_type_scat_dispersion_real
_atom_type_scat_dispersion_imag
_atom_type_scat_Cromer_Mann_a1
_atom_type_scat_Cromer_Mann_a2
_atom_type_scat_Cromer_Mann_a3
_atom_type_scat_Cromer_Mann_a4
_atom_type_scat_Cromer_Mann_b1
_atom_type_scat_Cromer_Mann_b2
_atom_type_scat_Cromer_Mann_b3
_atom_type_scat_Cromer_Mann_b4
_atom_type_scat_Cromer_Mann_c
_atom_type_scat_source
_atom_type_scat_dispersion_source
H 0.00000 0.00000 0.49300 0.32291 0.14019 0.04081 10.51090 26.12570 3.14236 57.79970 0.0030380000826 'International Tables Volume C Table 6.1.1.4 (pp. 500-502)' 'Henke, Gullikson and Davis, At. Data and Nucl. Data Tables, 1993, 54, 2'
C 0.00347 0.00161 2.31000 1.02000 1.58860 0.86500 20.84390 10.20750 0.56870 51.65120 0.215599998832 'International Tables Volume C Table 6.1.1.4 (pp. 500-502)' 'Henke, Gullikson and Davis, At. Data and Nucl. Data Tables, 1993, 54, 2'
O 0.01158 0.00611 3.04850 2.28680 1.54630 0.86700 13.27710 5.70110 0.32390 32.90890 0.250800013542 'International Tables Volume C Table 6.1.1.4 (pp. 500-502)' 'Henke, Gullikson and Davis, At. Data and Nucl. Data Tables, 1993, 54, 2'
N 0.00653 0.00323 12.21260 3.13220 2.01250 1.16630 0.00570 9.89330 28.99750 0.58260 -11.5290002823 'International Tables Volume C Table 6.1.1.4 (pp. 500-502)' 'Henke, Gullikson and Davis, At. Data and Nucl. Data Tables, 1993, 54, 2'

loop_
_geom_angle_atom_site_label_1
_geom_angle_atom_site_label_2
_geom_angle_atom_site_label_3
_geom_angle
_geom_angle_site_symmetry_1
C14 N1 C1 125.3(3) .
C12 C1 N1 120.7(3) .
C2 C1 N1 120.9(4) .
C2 C1 C12 118.4(4) .
C11 C12 C1 120.7(4) .
C13 C12 C1 119.2(3) .
C13 C12 C11 120.1(4) .
C13 C8 C9 119.0(4) .
C7 C8 C9 120.9(4) .
C7 C8 C13 120.1(3) .
C3 C4 C13 117.4(4) .
C5 C4 C13 119.6(4) .
C5 C4 C3 123.0(3) .
C10 C9 C8 120.8(4) .
C12 C11 O1 122.7(4) .
C10 C11 O1 120.0(3) .
C10 C11 C12 117.4(4) .
C5 C6 C7 119.5(4) .
C8 C13 C12 120.1(3) .
C4 C13 C12 121.4(4) .
C4 C13 C8 118.4(4) .
C14 C14 N1 112.6(4) 3_776
C2 C3 C4 122.2(3) .
C6 C7 C8 120.7(4) .
C6 C5 C4 121.7(4) .
C11 C10 C9 122.6(4) .
C3 C2 C1 121.1(4) .

loop_
_geom_bond_atom_site_label_1
_geom_bond_atom_site_label_2
_geom_bond_distance
_geom_bond_site_symmetry_2
O1 C11 1.250(5) .
N1 C1 1.321(5) .
N1 C14 1.436(5) .
C1 C12 1.431(6) .
C1 C2 1.428(5) .
C12 C11 1.456(5) .
C12 C13 1.418(6) .
C8 C9 1.444(5) .
C8 C13 1.412(6) .
C8 C7 1.398(6) .
C4 C13 1.414(5) .
C4 C3 1.427(6) .
C4 C5 1.390(6) .
C9 C10 1.351(6) .
C11 C10 1.423(6) .
C6 C7 1.381(5) .
C6 C5 1.378(6) .
C14 C14 1.553(8) 3_776
C3 C2 1.355(6) .

loop_
_smtbx_masks_void_nr
_smtbx_masks_void_average_x
_smtbx_masks_void_average_y
_smtbx_masks_void_average_z
_smtbx_masks_void_volume
_smtbx_masks_void_count_electrons
1 0.000 -0.546 0.250 59.7 19.6
2 0.000 -0.766 0.750 59.7 19.6
